data_1528844
loop_
_publ_author_name
'Sanjana, N.R.'
'Biswas, A.B.'
'Sinha, A.P.B.'

_publ_section_title
;
 The crystal structure of magnesium manganite, Mg Mn2 O4
;
_journal_name_full 'Journal of Scientific and Industrial Research of India B'
_journal_page_first 415
_journal_page_last 419
_journal_volume 19
_journal_year 1960
_chemical_formula_sum 'Mg Mn2 O4'
_chemical_name_systematic 'Mg (Mn2 O4)'
_space_group_IT_number 141
_symmetry_space_group_name_Hall 'I 4bw 2bw -1bw'
_symmetry_space_group_name_H-M 'I 41/a m d :1'
_cell_angle_alpha 90
_cell_angle_beta 90
_cell_angle_gamma 90
_cell_formula_units_Z 4
_cell_length_a 5.727
_cell_length_b 5.727
_cell_length_c 9.284
_cell_volume 304.502
_citation_journal_id_ASTM JSIIBK
_cod_data_source_file Sanjana_JSIIBK_1960_321.cif
_cod_data_source_block Mg1Mn2O4
_cod_original_cell_volume 304.5016
_cod_original_sg_symbol_Hall '-I 4bd 2 (x+1/2,y+1/4,z+1/8)'
_cod_original_formula_sum 'Mg1 Mn2 O4'
_cod_database_code 1528844

loop_
_symmetry_equiv_pos_as_xyz
x,y,z
-y,x+1/2,z+1/4
-x+1/2,-y+1/2,z+1/2
y+1/2,-x,z+3/4
x,-y+1/2,-z+1/4
y+1/2,x+1/2,-z+1/2
-x+1/2,y,-z+3/4
-y,-x,-z
-x,-y+1/2,-z+1/4
y,-x,-z
x-1/2,y,-z-1/4
-y-1/2,x+1/2,-z-1/2
-x,y,z
-y-1/2,-x,z-1/4
x-1/2,-y+1/2,z-1/2
y,x+1/2,z+1/4
x+1/2,y+1/2,z+1/2
-y+1/2,x+1,z+3/4
-x+1,-y+1,z+1
y+1,-x+1/2,z+5/4
x+1/2,-y+1,-z+3/4
y+1,x+1,-z+1
-x+1,y+1/2,-z+5/4
-y+1/2,-x+1/2,-z+1/2
-x+1/2,-y+1,-z+3/4
y+1/2,-x+1/2,-z+1/2
x,y+1/2,-z+1/4
-y,x+1,-z
-x+1/2,y+1/2,z+1/2
-y,-x+1/2,z+1/4
x,-y+1,z
y+1/2,x+1,z+3/4

loop_
_atom_site_label
_atom_site_type_symbol
_atom_site_fract_x
_atom_site_fract_y
_atom_site_fract_z
_atom_site_occupancy
_atom_site_U_iso_or_equiv
Mg1 Mg+2 0 0 0 1 0.0
Mn1 Mn+3 0 0.25 0.625 1 0.0
O1 O-2 0 0.247 0.377 1 0.0
